data_4306975
loop_
_publ_author_name
'Rut Benavente'
'Pablo Espinet'
'Jos\'e M. Mart\'in-\'Alvarez'
'Jes\'us A. Miguel'
'Gabriel Aull\'on'

_publ_contact_author
;
 Jose M. Martin-Alvarez
 Departamento de Quimica Inorganica
 Facultad de Ciencias
 Universidad de Valladolid
 E47005
 Valladolid
 Spain
;
_publ_contact_author_email jmmartin@qi.uva.es
_publ_contact_author_fax '+34 983 423013'
_publ_contact_author_phone '+34 983 423232'
_publ_section_title
;
Genuine Examples of Tetrahedral Tetradentate Sulfide Ligand Bridging Four
Pd Atoms: Controlled Formation of [(\m4-S){(\m2-X)Pd2(C^N)2}2] (X = OH
or Cl; HC^N =p-C2H5OC6H4CHNC6H4-p-C2H5) Complexes
;
_journal_name_full 'Inorganic Chemistry'
_journal_page_first 2035
_journal_page_last 2040
_journal_paper_doi 10.1021/ic061367t
_journal_volume 46
_journal_year 2007
_chemical_formula_sum 'C51 H55 N3 O4 Pd3 S'
_chemical_formula_weight 1125.24
_chemical_name_systematic
; 
 ? 
;
_space_group_IT_number 2
_symmetry_cell_setting triclinic
_symmetry_space_group_name_Hall '-P 1'
_symmetry_space_group_name_H-M 'P -1'
_atom_sites_solution_hydrogens geom
_atom_sites_solution_primary direct
_atom_sites_solution_secondary difmap
_audit_creation_method SHELXL-97
_cell_angle_alpha 69.010(9)
_cell_angle_beta 86.773(9)
_cell_angle_gamma 76.679(9)
_cell_formula_units_Z 2
_cell_length_a 9.123(4)
_cell_length_b 15.099(6)
_cell_length_c 18.519(7)
_cell_measurement_temperature 298(2)
_cell_volume 2316.6(16)
_computing_cell_refinement 'Bruker XSCANS'
_computing_data_collection 'Bruker XSCANS'
_computing_data_reduction 'Bruker SHELXTL'
_computing_molecular_graphics 'Bruker SHELXTL'
_computing_publication_material 'Bruker SHELXTL'
_computing_structure_refinement 'SHELXL-97 (Sheldrick, 1997)'
_computing_structure_solution 'SHELXS-97 (Sheldrick, 1990)'
_diffrn_ambient_temperature 298(2)
_diffrn_measured_fraction_theta_full 0.988
_diffrn_measured_fraction_theta_max 0.988
_diffrn_measurement_device_type 'CCD area detector'
_diffrn_measurement_method 'phi and omega scans'
_diffrn_radiation_monochromator graphite
_diffrn_radiation_source 'fine-focus sealed tube'
_diffrn_radiation_type MoK\a
_diffrn_radiation_wavelength 0.71073
_diffrn_reflns_av_R_equivalents 0.0367
_diffrn_reflns_av_sigmaI/netI 0.0599
_diffrn_reflns_limit_h_max 10
_diffrn_reflns_limit_h_min -10
_diffrn_reflns_limit_k_max 16
_diffrn_reflns_limit_k_min -15
_diffrn_reflns_limit_l_max 20
_diffrn_reflns_limit_l_min 0
_diffrn_reflns_number 10936
_diffrn_reflns_theta_full 23.38
_diffrn_reflns_theta_max 23.38
_diffrn_reflns_theta_min 1.18
_exptl_absorpt_coefficient_mu 1.245
_exptl_absorpt_correction_T_max 1.000000
_exptl_absorpt_correction_T_min 0.779657
_exptl_absorpt_correction_type SADABS
_exptl_crystal_colour ORANGE
_exptl_crystal_density_diffrn 1.613
_exptl_crystal_density_method 'not measured'
_exptl_crystal_description PRISM
_exptl_crystal_F_000 1136
_exptl_crystal_size_max 0.22
_exptl_crystal_size_mid 0.11
_exptl_crystal_size_min 0.03
_refine_diff_density_max 0.777
_refine_diff_density_min -0.514
_refine_diff_density_rms 0.109
_refine_ls_extinction_method none
_refine_ls_goodness_of_fit_ref 1.002
_refine_ls_hydrogen_treatment mixed
_refine_ls_matrix_type full
_refine_ls_number_parameters 568
_refine_ls_number_reflns 6675
_refine_ls_number_restraints 0
_refine_ls_restrained_S_all 1.002
_refine_ls_R_factor_all 0.0512
_refine_ls_R_factor_gt 0.0348
_refine_ls_shift/su_max 4.846
_refine_ls_shift/su_mean 0.020
_refine_ls_structure_factor_coef Fsqd
_refine_ls_weighting_details 'calc w=1/[\s^2^(Fo^2^)+(0.0521P)^2^+0.0000P] where P=(Fo^2^+2Fc^2^)/3'
_refine_ls_weighting_scheme calc
_refine_ls_wR_factor_gt 0.0860
_refine_ls_wR_factor_ref 0.1012
_reflns_number_gt 5249
_reflns_number_total 6675
_reflns_threshold_expression >2sigma(I)
_cod_data_source_file ic061367tsi20061027_021425_1.cif
_cod_data_source_block 2
_cod_depositor_comments
;
The following automatic conversions were performed:
'_symmetry_cell_setting' value 'Triclinic' changed to 'triclinic'
according to '/home/saulius/struct/CIF-dictionaries/cif_core.dic'
dictionary named 'cif_core.dic' version 2.4.1 from 2010-06-29.

Automatic conversion script
Id: cif_fix_enum 1527 2010-12-29 10:47:43Z saulius 

2020-10-30
Z value and formula fixed to values more according to usual
chemical conventions.                 miguel
;
_cod_original_formula_sum 'C102 H110 N6 O8 Pd6 S2'
_cod_original_formula_weight 2250.48
_cod_original_formula_units_Z 1
_cod_original_cell_volume 2316.5(16)
_cod_database_code 4306975

loop_
_symmetry_equiv_pos_as_xyz
'x, y, z'
'-x, -y, -z'

loop_
_atom_site_label
_atom_site_type_symbol
_atom_site_fract_x
_atom_site_fract_y
_atom_site_fract_z
_atom_site_U_iso_or_equiv
_atom_site_adp_type
_atom_site_occupancy
_atom_site_symmetry_multiplicity
_atom_site_calc_flag
_atom_site_refinement_flags
_atom_site_disorder_assembly
_atom_site_disorder_group
Pd1 Pd 0.62377(5) 0.64163(3) 0.17267(2) 0.03943(13) Uani 1 1 d . . .
Pd2 Pd 0.42475(5) 0.52708(3) 0.14672(2) 0.03981(13) Uani 1 1 d . . .
Pd3 Pd 0.33776(5) 0.60912(3) 0.27204(2) 0.04058(13) Uani 1 1 d . . .
S2 S 0.36949(16) 0.68565(9) 0.14252(7) 0.0433(3) Uani 1 1 d . . .
O4 O 0.5403(4) 0.5206(2) 0.2486(2) 0.0446(9) Uani 1 1 d . . .
H1 H 0.601(6) 0.462(4) 0.287(3) 0.054 Uiso 1 1 calc . . .
N1 N 0.8532(5) 0.6023(3) 0.2021(2) 0.0439(11) Uani 1 1 d . . .
N2 N 0.4794(5) 0.3840(3) 0.1483(3) 0.0472(12) Uani 1 1 d . . .
N3 N 0.2899(5) 0.5278(3) 0.3854(2) 0.0472(11) Uani 1 1 d . . .
C1 C 0.6865(6) 0.7511(4) 0.0920(3) 0.0427(13) Uani 1 1 d . . .
C2 C 0.6035(7) 0.8247(4) 0.0308(3) 0.0485(14) Uani 1 1 d . . .
H2 H 0.5023 0.8270 0.0240 0.058 Uiso 1 1 calc R . .
C3 C 0.6707(7) 0.8959(4) -0.0211(3) 0.0530(15) Uani 1 1 d . . .
C4 C 0.8190(8) 0.8954(4) -0.0116(4) 0.0608(17) Uani 1 1 d . . .
H4 H 0.8608 0.9454 -0.0445 0.073 Uiso 1 1 calc R . .
C5 C 0.9052(7) 0.8199(4) 0.0472(3) 0.0582(16) Uani 1 1 d . . .
H5 H 1.0067 0.8177 0.0528 0.070 Uiso 1 1 calc R . .
C6 C 0.8417(6) 0.7470(4) 0.0983(3) 0.0458(14) Uani 1 1 d . . .
C7 C 0.9267(6) 0.6641(4) 0.1583(3) 0.0469(14) Uani 1 1 d . . .
H7 H 1.0299 0.6554 0.1653 0.056 Uiso 1 1 calc R . .
C8 C 0.9307(6) 0.5154(4) 0.2595(3) 0.0416(13) Uani 1 1 d . . .
C9 C 1.0670(6) 0.4618(4) 0.2477(3) 0.0477(14) Uani 1 1 d . . .
H9 H 1.1129 0.4832 0.2004 0.057 Uiso 1 1 calc R . .
C10 C 1.1371(7) 0.3767(4) 0.3048(3) 0.0561(15) Uani 1 1 d . . .
H10 H 1.2304 0.3424 0.2957 0.067 Uiso 1 1 calc R . .
C11 C 1.0708(8) 0.3416(4) 0.3752(3) 0.0608(16) Uani 1 1 d . . .
C12 C 0.9337(7) 0.3947(5) 0.3866(3) 0.0599(16) Uani 1 1 d . . .
H12 H 0.8876 0.3724 0.4337 0.072 Uiso 1 1 calc R . .
C13 C 0.8619(7) 0.4805(4) 0.3302(3) 0.0549(15) Uani 1 1 d . . .
H13 H 0.7684 0.5146 0.3392 0.066 Uiso 1 1 calc R . .
O1 O 0.5775(5) 0.9633(3) -0.0802(2) 0.0662(12) Uani 1 1 d . . .
C14 C 0.6329(8) 1.0431(4) -0.1330(3) 0.070(2) Uani 1 1 d . . .
H14A H 0.7256 1.0193 -0.1553 0.084 Uiso 1 1 calc R . .
H14B H 0.6532 1.0840 -0.1064 0.084 Uiso 1 1 calc R . .
C15 C 0.5134(9) 1.0999(5) -0.1953(4) 0.087(2) Uani 1 1 d . . .
H15A H 0.4971 1.0594 -0.2225 0.130 Uiso 1 1 calc R . .
H15B H 0.5455 1.1556 -0.2308 0.130 Uiso 1 1 calc R . .
H15C H 0.4213 1.1211 -0.1724 0.130 Uiso 1 1 calc R . .
C16 C 1.1493(9) 0.2493(5) 0.4401(4) 0.083(2) Uani 1 1 d . . .
H16A H 1.2121 0.2674 0.4706 0.100 Uiso 1 1 calc R . .
H16B H 1.0727 0.2224 0.4738 0.100 Uiso 1 1 calc R . .
C17 C 1.2426(12) 0.1729(6) 0.4161(5) 0.126(4) Uani 1 1 d . . .
H17A H 1.1795 0.1455 0.3943 0.189 Uiso 1 1 calc R . .
H17B H 1.2983 0.1229 0.4601 0.189 Uiso 1 1 calc R . .
H17C H 1.3115 0.2000 0.3780 0.189 Uiso 1 1 calc R . .
C21 C 0.3059(6) 0.5461(4) 0.0554(3) 0.0429(13) Uani 1 1 d . . .
C22 C 0.2122(7) 0.6281(4) 0.0078(3) 0.0498(14) Uani 1 1 d . . .
H22 H 0.2038 0.6864 0.0158 0.060 Uiso 1 1 calc R . .
C23 C 0.1280(7) 0.6274(5) -0.0532(3) 0.0555(16) Uani 1 1 d . . .
C24 C 0.1432(8) 0.5417(5) -0.0678(3) 0.0606(17) Uani 1 1 d . . .
H24 H 0.0878 0.5402 -0.1078 0.073 Uiso 1 1 calc R . .
C25 C 0.2406(8) 0.4598(5) -0.0224(4) 0.0623(18) Uani 1 1 d . . .
H25 H 0.2535 0.4027 -0.0328 0.075 Uiso 1 1 calc R . .
C26 C 0.3211(7) 0.4600(4) 0.0391(3) 0.0481(14) Uani 1 1 d . . .
C27 C 0.4182(7) 0.3764(4) 0.0907(4) 0.0557(16) Uani 1 1 d . . .
H27 H 0.4372 0.3172 0.0831 0.067 Uiso 1 1 calc R . .
C28 C 0.5672(7) 0.3021(4) 0.2064(3) 0.0531(15) Uani 1 1 d . . .
C29 C 0.6898(7) 0.3105(4) 0.2400(3) 0.0596(17) Uani 1 1 d . . .
H29 H 0.7184 0.3698 0.2228 0.072 Uiso 1 1 calc R . .
C30 C 0.7727(8) 0.2328(5) 0.2990(4) 0.077(2) Uani 1 1 d . . .
H30 H 0.8574 0.2401 0.3201 0.092 Uiso 1 1 calc R . .
C31 C 0.7308(11) 0.1440(6) 0.3271(5) 0.094(3) Uani 1 1 d . . .
C32 C 0.6094(12) 0.1371(5) 0.2930(5) 0.101(3) Uani 1 1 d . . .
H32 H 0.5802 0.0780 0.3102 0.122 Uiso 1 1 calc R . .
C33 C 0.5269(9) 0.2137(5) 0.2341(4) 0.080(2) Uani 1 1 d . . .
H33 H 0.4432 0.2058 0.2127 0.095 Uiso 1 1 calc R . .
O2 O 0.0371(5) 0.7138(3) -0.0945(2) 0.0734(13) Uani 1 1 d . . .
C34 C -0.0574(8) 0.7191(5) -0.1549(4) 0.0679(18) Uani 1 1 d . . .
H34A H -0.1296 0.6787 -0.1342 0.081 Uiso 1 1 calc R . .
H34B H 0.0023 0.6964 -0.1925 0.081 Uiso 1 1 calc R . .
C35 C -0.1370(9) 0.8228(6) -0.1919(4) 0.092(2) Uani 1 1 d . . .
H35A H -0.2040 0.8423 -0.1557 0.138 Uiso 1 1 calc R . .
H35B H -0.1939 0.8302 -0.2366 0.138 Uiso 1 1 calc R . .
H35C H -0.0646 0.8627 -0.2073 0.138 Uiso 1 1 calc R . .
C36 C 0.8180(14) 0.0601(7) 0.3964(6) 0.153(5) Uani 1 1 d . . .
H36A H 0.8502 0.0879 0.4308 0.184 Uiso 1 1 calc R . .
H36B H 0.7489 0.0204 0.4244 0.184 Uiso 1 1 calc R . .
C37 C 0.9396(16) 0.0013(8) 0.3801(7) 0.180(6) Uani 1 1 d . . .
H37A H 0.9092 -0.0301 0.3485 0.270 Uiso 1 1 calc R . .
H37B H 0.9863 -0.0470 0.4274 0.270 Uiso 1 1 calc R . .
H37C H 1.0101 0.0391 0.3527 0.270 Uiso 1 1 calc R . .
C41 C 0.1506(7) 0.6966(4) 0.2852(4) 0.0542(15) Uani 1 1 d . . .
C42 C 0.0815(8) 0.7887(5) 0.2373(4) 0.0687(18) Uani 1 1 d . . .
H42 H 0.1251 0.8214 0.1919 0.082 Uiso 1 1 calc R . .
C43 C -0.0637(10) 0.8324(5) 0.2615(6) 0.098(3) Uani 1 1 d . . .
C44 C -0.1288(12) 0.7849(8) 0.3275(6) 0.115(3) Uani 1 1 d . . .
H44 H -0.2228 0.8140 0.3404 0.138 Uiso 1 1 calc R . .
C45 C -0.0599(9) 0.6992(7) 0.3724(6) 0.100(3) Uani 1 1 d . . .
H45 H -0.1045 0.6671 0.4177 0.120 Uiso 1 1 calc R . .
C46 C 0.0790(7) 0.6552(5) 0.3535(4) 0.0639(18) Uani 1 1 d . . .
C47 C 0.1598(8) 0.5646(5) 0.4041(4) 0.0651(18) Uani 1 1 d . . .
H47 H 0.1187 0.5321 0.4505 0.078 Uiso 1 1 calc R . .
C48 C 0.3802(7) 0.4407(4) 0.4378(3) 0.0498(14) Uani 1 1 d . . .
C49 C 0.4620(7) 0.3725(4) 0.4094(3) 0.0572(16) Uani 1 1 d . . .
H49 H 0.4554 0.3820 0.3571 0.069 Uiso 1 1 calc R . .
C50 C 0.5540(8) 0.2899(5) 0.4593(4) 0.0696(19) Uani 1 1 d . . .
H50 H 0.6108 0.2446 0.4396 0.083 Uiso 1 1 calc R . .
C51 C 0.5653(9) 0.2717(5) 0.5381(4) 0.074(2) Uani 1 1 d . . .
C52 C 0.4807(9) 0.3407(5) 0.5645(4) 0.076(2) Uani 1 1 d . . .
H52 H 0.4853 0.3308 0.6170 0.091 Uiso 1 1 calc R . .
C53 C 0.3899(8) 0.4237(5) 0.5160(3) 0.0642(18) Uani 1 1 d . . .
H53 H 0.3340 0.4692 0.5358 0.077 Uiso 1 1 calc R . .
O3 O -0.1439(8) 0.9221(5) 0.2192(4) 0.133(2) Uani 1 1 d . . .
C54 C -0.0780(8) 0.9684(5) 0.1588(4) 0.077(2) Uani 1 1 d . . .
H54A H -0.0523 0.9312 0.1248 0.092 Uiso 1 1 calc R . .
H54B H 0.0132 0.9814 0.1732 0.092 Uiso 1 1 calc R . .
C55 C -0.2065(9) 1.0741(6) 0.1149(6) 0.117(3) Uani 1 1 d . . .
H55A H -0.3051 1.0609 0.1173 0.176 Uiso 1 1 calc R . .
H55B H -0.1812 1.1022 0.0618 0.176 Uiso 1 1 calc R . .
H55C H -0.2057 1.1188 0.1408 0.176 Uiso 1 1 calc R . .
C56 C 0.6721(11) 0.1802(6) 0.5917(5) 0.111(3) Uani 1 1 d . . .
H56A H 0.7701 0.1721 0.5687 0.134 Uiso 1 1 calc R . .
H56B H 0.6846 0.1873 0.6409 0.134 Uiso 1 1 calc R . .
C57 C 0.6100(12) 0.0919(6) 0.6049(5) 0.130(4) Uani 1 1 d . . .
H57A H 0.5102 0.1018 0.6245 0.195 Uiso 1 1 calc R . .
H57B H 0.6737 0.0360 0.6418 0.195 Uiso 1 1 calc R . .
H57C H 0.6065 0.0814 0.5569 0.195 Uiso 1 1 calc R . .

loop_
_atom_site_aniso_label
_atom_site_aniso_U_11
_atom_site_aniso_U_22
_atom_site_aniso_U_33
_atom_site_aniso_U_23
_atom_site_aniso_U_13
_atom_site_aniso_U_12
Pd1 0.0415(3) 0.0405(2) 0.0366(2) -0.01323(18) 0.00243(18) -0.01109(19)
Pd2 0.0408(3) 0.0388(2) 0.0394(2) -0.01342(19) 0.00470(18) -0.00969(19)
Pd3 0.0415(3) 0.0418(2) 0.0400(2) -0.01659(19) 0.00005(18) -0.00877(19)
S2 0.0470(9) 0.0386(7) 0.0416(8) -0.0104(6) -0.0039(6) -0.0094(6)
O4 0.044(2) 0.037(2) 0.044(2) -0.0052(17) -0.0033(17) -0.0061(17)
N1 0.045(3) 0.049(3) 0.042(3) -0.021(2) 0.003(2) -0.012(2)
N2 0.045(3) 0.040(3) 0.057(3) -0.019(2) 0.010(2) -0.009(2)
N3 0.050(3) 0.057(3) 0.045(3) -0.027(2) 0.013(2) -0.019(2)
C1 0.047(4) 0.043(3) 0.046(3) -0.024(3) 0.007(3) -0.012(3)
C2 0.048(4) 0.050(3) 0.047(3) -0.016(3) 0.009(3) -0.014(3)
C3 0.066(4) 0.041(3) 0.046(3) -0.011(3) 0.007(3) -0.011(3)
C4 0.069(5) 0.046(4) 0.062(4) -0.010(3) 0.014(3) -0.021(3)
C5 0.057(4) 0.060(4) 0.063(4) -0.022(3) 0.017(3) -0.026(3)
C6 0.055(4) 0.046(3) 0.040(3) -0.020(3) 0.007(3) -0.012(3)
C7 0.046(3) 0.058(4) 0.048(3) -0.028(3) 0.005(3) -0.018(3)
C8 0.047(3) 0.050(3) 0.034(3) -0.018(3) -0.006(2) -0.016(3)
C9 0.046(4) 0.060(4) 0.043(3) -0.026(3) 0.004(3) -0.013(3)
C10 0.052(4) 0.053(4) 0.057(4) -0.019(3) -0.004(3) 0.000(3)
C11 0.069(5) 0.060(4) 0.052(4) -0.018(3) -0.004(3) -0.013(3)
C12 0.067(5) 0.071(4) 0.039(3) -0.015(3) 0.002(3) -0.019(4)
C13 0.052(4) 0.068(4) 0.044(3) -0.021(3) -0.002(3) -0.011(3)
O1 0.070(3) 0.059(3) 0.054(3) -0.002(2) 0.005(2) -0.016(2)
C14 0.101(6) 0.048(4) 0.057(4) -0.014(3) 0.025(4) -0.021(4)
C15 0.131(7) 0.060(4) 0.052(4) -0.004(3) 0.007(4) -0.014(5)
C16 0.089(6) 0.071(5) 0.070(5) -0.010(4) -0.002(4) -0.002(4)
C17 0.173(11) 0.075(6) 0.093(6) -0.007(5) -0.012(6) 0.010(6)
C21 0.041(3) 0.048(3) 0.041(3) -0.019(3) 0.012(3) -0.011(3)
C22 0.056(4) 0.058(4) 0.046(3) -0.030(3) 0.002(3) -0.013(3)
C23 0.056(4) 0.066(4) 0.046(4) -0.025(3) 0.002(3) -0.011(3)
C24 0.074(5) 0.079(5) 0.042(4) -0.031(3) 0.002(3) -0.028(4)
C25 0.081(5) 0.066(4) 0.056(4) -0.035(4) 0.015(4) -0.028(4)
C26 0.053(4) 0.056(4) 0.040(3) -0.024(3) 0.010(3) -0.012(3)
C27 0.065(4) 0.052(4) 0.065(4) -0.036(3) 0.018(3) -0.021(3)
C28 0.055(4) 0.041(3) 0.058(4) -0.016(3) 0.016(3) -0.004(3)
C29 0.058(4) 0.049(4) 0.062(4) -0.017(3) 0.009(3) -0.001(3)
C30 0.070(5) 0.071(5) 0.069(5) -0.017(4) 0.004(4) 0.011(4)
C31 0.096(7) 0.067(5) 0.083(6) -0.003(4) 0.006(5) 0.010(5)
C32 0.117(8) 0.048(5) 0.114(7) -0.001(5) 0.021(6) -0.018(5)
C33 0.078(5) 0.053(4) 0.098(6) -0.015(4) 0.006(4) -0.018(4)
O2 0.084(3) 0.071(3) 0.064(3) -0.029(2) -0.031(3) -0.001(3)
C34 0.063(4) 0.093(5) 0.051(4) -0.027(4) -0.010(3) -0.019(4)
C35 0.087(6) 0.100(6) 0.081(5) -0.032(5) -0.030(4) -0.002(5)
C36 0.175(12) 0.082(7) 0.139(9) 0.001(6) 0.020(8) 0.026(7)
C37 0.209(15) 0.131(10) 0.143(10) -0.021(8) 0.002(10) 0.026(10)
C41 0.053(4) 0.050(4) 0.072(4) -0.040(3) -0.014(3) -0.003(3)
C42 0.074(5) 0.060(4) 0.082(5) -0.041(4) -0.022(4) -0.004(4)
C43 0.092(6) 0.045(4) 0.149(8) -0.050(5) -0.071(6) 0.041(4)
C44 0.102(8) 0.128(9) 0.117(8) -0.054(7) 0.034(7) -0.021(7)
C45 0.070(6) 0.105(7) 0.134(8) -0.063(6) 0.014(5) -0.003(5)
C46 0.048(4) 0.083(5) 0.080(5) -0.053(4) 0.016(4) -0.016(4)
C47 0.068(5) 0.084(5) 0.061(4) -0.043(4) 0.019(4) -0.026(4)
C48 0.054(4) 0.058(4) 0.041(3) -0.015(3) 0.006(3) -0.024(3)
C49 0.064(4) 0.061(4) 0.044(3) -0.015(3) 0.012(3) -0.019(3)
C50 0.082(5) 0.065(4) 0.054(4) -0.017(4) 0.014(4) -0.011(4)
C51 0.088(6) 0.071(5) 0.054(4) -0.006(4) 0.007(4) -0.025(4)
C52 0.103(6) 0.083(5) 0.039(4) -0.011(4) 0.000(4) -0.033(5)
C53 0.086(5) 0.073(5) 0.043(4) -0.025(3) 0.014(3) -0.033(4)
O3 0.113(5) 0.142(6) 0.152(6) -0.064(5) 0.027(5) -0.029(5)
C54 0.067(5) 0.090(5) 0.094(5) -0.049(4) 0.045(4) -0.041(4)
C55 0.062(6) 0.136(8) 0.166(9) -0.085(7) 0.009(5) 0.000(5)
C56 0.131(8) 0.095(7) 0.075(6) 0.003(5) -0.006(5) -0.012(6)
C57 0.171(11) 0.083(6) 0.098(7) -0.005(5) 0.014(7) -0.005(7)

loop_
_atom_type_symbol
_atom_type_description
_atom_type_scat_dispersion_real
_atom_type_scat_dispersion_imag
_atom_type_scat_source
C C 0.0033 0.0016 'International Tables Vol C Tables 4.2.6.8 and 6.1.1.4'
H H 0.0000 0.0000 'International Tables Vol C Tables 4.2.6.8 and 6.1.1.4'
N N 0.0061 0.0033 'International Tables Vol C Tables 4.2.6.8 and 6.1.1.4'
O O 0.0106 0.0060 'International Tables Vol C Tables 4.2.6.8 and 6.1.1.4'
S S 0.1246 0.1234 'International Tables Vol C Tables 4.2.6.8 and 6.1.1.4'
Pd Pd -0.9988 1.0072 'International Tables Vol C Tables 4.2.6.8 and 6.1.1.4'

loop_
_geom_angle_atom_site_label_1
_geom_angle_atom_site_label_2
_geom_angle_atom_site_label_3
_geom_angle
_geom_angle_site_symmetry_1
_geom_angle_site_symmetry_3
_geom_angle_publ_flag
C1 Pd1 N1 81.5(2) . . ?
C1 Pd1 O4 172.51(19) . . ?
N1 Pd1 O4 103.37(15) . . ?
C1 Pd1 S2 98.88(17) . . ?
N1 Pd1 S2 178.85(11) . . ?
O4 Pd1 S2 76.31(11) . . ?
C1 Pd1 Pd2 125.02(16) . . ?
N1 Pd1 Pd2 130.25(12) . . ?
O4 Pd1 Pd2 47.49(10) . . ?
S2 Pd1 Pd2 50.31(4) . . ?
C1 Pd1 Pd3 136.64(16) . . ?
N1 Pd1 Pd3 132.23(11) . . ?
O4 Pd1 Pd3 42.85(10) . . ?
S2 Pd1 Pd3 46.86(4) . . ?
Pd2 Pd1 Pd3 58.86(2) . . ?
C21 Pd2 N2 81.2(2) . . ?
C21 Pd2 O4 173.67(18) . . ?
N2 Pd2 O4 104.67(17) . . ?
C21 Pd2 S2 98.56(16) . . ?
N2 Pd2 S2 178.43(12) . . ?
O4 Pd2 S2 75.62(10) . . ?
C21 Pd2 Pd1 131.23(14) . . ?
N2 Pd2 Pd1 128.83(14) . . ?
O4 Pd2 Pd1 46.48(9) . . ?
S2 Pd2 Pd1 50.29(4) . . ?
C21 Pd2 Pd3 128.52(15) . . ?
N2 Pd2 Pd3 131.99(13) . . ?
O4 Pd2 Pd3 45.60(10) . . ?
S2 Pd2 Pd3 49.27(4) . . ?
Pd1 Pd2 Pd3 63.81(2) . . ?
C41 Pd3 N3 80.7(2) . . ?
C41 Pd3 O4 175.7(2) . . ?
N3 Pd3 O4 103.52(16) . . ?
C41 Pd3 S2 99.19(19) . . ?
N3 Pd3 S2 171.58(12) . . ?
O4 Pd3 S2 76.50(10) . . ?
C41 Pd3 Pd2 130.27(17) . . ?
N3 Pd3 Pd2 124.51(12) . . ?
O4 Pd3 Pd2 46.58(10) . . ?
S2 Pd3 Pd2 49.55(4) . . ?
C41 Pd3 Pd1 133.84(18) . . ?
N3 Pd3 Pd1 137.61(14) . . ?
O4 Pd3 Pd1 42.85(9) . . ?
S2 Pd3 Pd1 47.10(4) . . ?
Pd2 Pd3 Pd1 57.336(19) . . ?
Pd3 S2 Pd1 86.05(5) . . ?
Pd3 S2 Pd2 81.18(5) . . ?
Pd1 S2 Pd2 79.40(5) . . ?
Pd3 O4 Pd1 94.30(14) . . ?
Pd3 O4 Pd2 87.82(14) . . ?
Pd1 O4 Pd2 86.02(13) . . ?
C7 N1 C8 120.2(5) . . ?
C7 N1 Pd1 112.8(4) . . ?
C8 N1 Pd1 126.8(3) . . ?
C27 N2 C28 122.2(5) . . ?
C27 N2 Pd2 111.8(4) . . ?
C28 N2 Pd2 126.0(4) . . ?
C47 N3 C48 120.7(5) . . ?
C47 N3 Pd3 111.0(4) . . ?
C48 N3 Pd3 128.2(3) . . ?
C2 C1 C6 118.3(5) . . ?
C2 C1 Pd1 129.4(4) . . ?
C6 C1 Pd1 112.3(4) . . ?
C1 C2 C3 120.3(6) . . ?
O1 C3 C4 124.4(5) . . ?
O1 C3 C2 114.6(6) . . ?
C4 C3 C2 121.0(6) . . ?
C3 C4 C5 119.3(5) . . ?
C4 C5 C6 120.6(6) . . ?
C5 C6 C1 120.2(6) . . ?
C5 C6 C7 123.3(6) . . ?
C1 C6 C7 116.5(5) . . ?
N1 C7 C6 116.8(5) . . ?
C9 C8 C13 118.5(5) . . ?
C9 C8 N1 123.0(5) . . ?
C13 C8 N1 118.5(5) . . ?
C8 C9 C10 121.1(5) . . ?
C9 C10 C11 121.1(6) . . ?
C12 C11 C10 117.7(6) . . ?
C12 C11 C16 120.4(5) . . ?
C10 C11 C16 121.8(6) . . ?
C11 C12 C13 122.1(5) . . ?
C12 C13 C8 119.6(6) . . ?
C3 O1 C14 118.6(5) . . ?
O1 C14 C15 107.3(6) . . ?
C17 C16 C11 116.2(6) . . ?
C22 C21 C26 117.3(5) . . ?
C22 C21 Pd2 129.7(4) . . ?
C26 C21 Pd2 113.0(4) . . ?
C21 C22 C23 122.1(5) . . ?
O2 C23 C24 124.8(6) . . ?
O2 C23 C22 115.5(5) . . ?
C24 C23 C22 119.7(6) . . ?
C25 C24 C23 118.9(6) . . ?
C24 C25 C26 121.4(6) . . ?
C25 C26 C21 120.6(6) . . ?
C25 C26 C27 124.2(6) . . ?
C21 C26 C27 115.3(5) . . ?
N2 C27 C26 118.6(5) . . ?
C29 C28 C33 117.7(6) . . ?
C29 C28 N2 120.5(5) . . ?
C33 C28 N2 121.6(6) . . ?
C28 C29 C30 121.4(6) . . ?
C29 C30 C31 120.6(8) . . ?
C32 C31 C30 117.0(8) . . ?
C32 C31 C36 122.8(9) . . ?
C30 C31 C36 120.1(10) . . ?
C31 C32 C33 122.7(8) . . ?
C32 C33 C28 120.5(8) . . ?
C23 O2 C34 119.4(5) . . ?
O2 C34 C35 107.2(5) . . ?
C37 C36 C31 116.7(10) . . ?
C42 C41 C46 117.3(6) . . ?
C42 C41 Pd3 129.9(5) . . ?
C46 C41 Pd3 112.7(5) . . ?
C41 C42 C43 116.6(7) . . ?
O3 C43 C44 115.4(9) . . ?
O3 C43 C42 122.5(9) . . ?
C44 C43 C42 122.2(8) . . ?
C45 C44 C43 120.0(9) . . ?
C44 C45 C46 120.4(9) . . ?
C45 C46 C41 123.4(8) . . ?
C45 C46 C47 121.1(7) . . ?
C41 C46 C47 115.5(5) . . ?
N3 C47 C46 119.1(6) . . ?
C49 C48 C53 119.1(6) . . ?
C49 C48 N3 118.9(5) . . ?
C53 C48 N3 122.0(5) . . ?
C48 C49 C50 119.1(6) . . ?
C49 C50 C51 122.5(6) . . ?
C52 C51 C50 116.8(7) . . ?
C52 C51 C56 122.1(7) . . ?
C50 C51 C56 121.1(7) . . ?
C53 C52 C51 121.8(6) . . ?
C52 C53 C48 120.7(6) . . ?
C54 O3 C43 114.9(8) . . ?
O3 C54 C55 104.7(6) . . ?
C57 C56 C51 110.4(8) . . ?

loop_
_geom_bond_atom_site_label_1
_geom_bond_atom_site_label_2
_geom_bond_distance
_geom_bond_site_symmetry_2
_geom_bond_publ_flag
Pd1 C1 1.965(5) . ?
Pd1 N1 2.087(5) . ?
Pd1 O4 2.139(3) . ?
Pd1 S2 2.3029(17) . ?
Pd1 Pd2 2.9427(10) . ?
Pd1 Pd3 3.1365(11) . ?
Pd2 C21 1.958(6) . ?
Pd2 N2 2.093(4) . ?
Pd2 O4 2.175(4) . ?
Pd2 S2 2.3037(16) . ?
Pd2 Pd3 2.9917(11) . ?
Pd3 C41 1.966(6) . ?
Pd3 N3 2.099(4) . ?
Pd3 O4 2.139(4) . ?
Pd3 S2 2.2941(16) . ?
N1 C7 1.290(6) . ?
N1 C8 1.418(7) . ?
N2 C27 1.282(7) . ?
N2 C28 1.420(7) . ?
N3 C47 1.275(7) . ?
N3 C48 1.423(7) . ?
C1 C2 1.378(8) . ?
C1 C6 1.413(8) . ?
C2 C3 1.398(7) . ?
C3 O1 1.365(7) . ?
C3 C4 1.371(9) . ?
C4 C5 1.378(9) . ?
C5 C6 1.388(7) . ?
C6 C7 1.433(8) . ?
C8 C9 1.372(7) . ?
C8 C13 1.396(7) . ?
C9 C10 1.378(8) . ?
C10 C11 1.383(7) . ?
C11 C12 1.372(8) . ?
C11 C16 1.529(9) . ?
C12 C13 1.383(8) . ?
O1 C14 1.429(6) . ?
C14 C15 1.502(10) . ?
C16 C17 1.458(10) . ?
C21 C22 1.362(8) . ?
C21 C26 1.412(7) . ?
C22 C23 1.406(8) . ?
C23 O2 1.354(7) . ?
C23 C24 1.388(8) . ?
C24 C25 1.363(9) . ?
C25 C26 1.390(8) . ?
C26 C27 1.417(8) . ?
C28 C29 1.361(8) . ?
C28 C33 1.376(8) . ?
C29 C30 1.381(9) . ?
C30 C31 1.389(10) . ?
C31 C32 1.347(12) . ?
C31 C36 1.539(12) . ?
C32 C33 1.371(11) . ?
O2 C34 1.420(7) . ?
C34 C35 1.487(9) . ?
C36 C37 1.345(13) . ?
C41 C42 1.376(8) . ?
C41 C46 1.394(8) . ?
C42 C43 1.460(11) . ?
C43 O3 1.353(9) . ?
C43 C44 1.359(12) . ?
C44 C45 1.293(12) . ?
C45 C46 1.379(9) . ?
C46 C47 1.410(9) . ?
C48 C49 1.373(8) . ?
C48 C53 1.382(8) . ?
C49 C50 1.376(9) . ?
C50 C51 1.391(9) . ?
C51 C52 1.368(9) . ?
C51 C56 1.533(10) . ?
C52 C53 1.365(9) . ?
O3 C54 1.288(8) . ?
C54 C55 1.703(11) . ?
C56 C57 1.502(12) . ?
